data_4321429
loop_
_publ_author_name
'Reiner Anwander'
'J\"org Eppinger'
'Iris Nagl'
'Wolfgang Scherer'
'Maxim Tafipolsky'
'Peter Sirsch'

_publ_contact_author_address
;
 Anorganisch-chemisches Institut
 Technische Universit\"at M\"unchen
 Lichtenbergstrasse 4
 D-85747 Garching bei M\"unchen (Germany)
;
_publ_contact_author_email reiner.anwander@ch.tum.de
_publ_contact_author_fax 49(89)28913473
_publ_contact_author_name ' Dr. Reiner Anwander'
_publ_contact_author_phone 49(89)28913096
_publ_section_title
;
 Yttrium Calix[4]arene Complexes. Silylation and Silylamine Elimination
 Reactions on Model Oxo Surfaces
;
_journal_name_full 'Inorganic Chemistry'
_journal_page_first 4713
_journal_page_last 4720
_journal_paper_doi 10.1021/ic000147r
_journal_volume 39
_journal_year 2000
_chemical_compound_source 'see text'
_chemical_formula_moiety 'C100 H134 O10 Si2 Y2, 2(C6 H6)'
_chemical_formula_sum 'C112 H146 O10 Si2 Y2'
_chemical_formula_weight 1886.29
_chemical_name_systematic
;
 ?
;
_space_group_IT_number 2
_symmetry_cell_setting triclinic
_symmetry_space_group_name_Hall '-P 1'
_symmetry_space_group_name_H-M 'P -1'
_atom_sites_solution_hydrogens geom
_atom_sites_solution_primary direct
_atom_sites_solution_secondary difmap
_cell_angle_alpha 65.0986(14)
_cell_angle_beta 77.8786(8)
_cell_angle_gamma 85.5125(13)
_cell_formula_units_Z 1
_cell_length_a 13.2625(4)
_cell_length_b 14.5894(3)
_cell_length_c 17.0458(5)
_cell_measurement_reflns_used 23664
_cell_measurement_temperature 193
_cell_measurement_theta_max 31.01
_cell_measurement_theta_min 4.52
_cell_volume 2924.71(14)
_computing_cell_refinement 'Denzo-SMN (Z. Otwinowski and W. Minor, 1997)'
_computing_data_collection 'Collect (Nonius)'
_computing_data_reduction 'Denzo-SMN (Z. Otwinowski and W. Minor, 1997)'
_computing_molecular_graphics 'PLATON (Spek, 1990)'
_computing_publication_material 'PLATON (Spek, 1990)'
_computing_structure_refinement 'SHELXL-97 (Sheldrick, 1997)'
_computing_structure_solution 'SIR-92 (Giacovazzo, 1992)'
_diffrn_ambient_temperature 193
_diffrn_measurement_device_type 'Kappa CCD (NONIUS)'
_diffrn_measurement_method rotation
_diffrn_radiation_monochromator graphite
_diffrn_radiation_source 'NONIUS FR 591 rotating anode'
_diffrn_radiation_type 'Mo K\a'
_diffrn_radiation_wavelength 0.71073
_diffrn_reflns_av_R_equivalents 0.0415
_diffrn_reflns_av_sigmaI/netI 0.0434
_diffrn_reflns_limit_h_max 17
_diffrn_reflns_limit_h_min -17
_diffrn_reflns_limit_k_max 12
_diffrn_reflns_limit_k_min -13
_diffrn_reflns_limit_l_max 22
_diffrn_reflns_limit_l_min -21
_diffrn_reflns_number 20781
_diffrn_reflns_reduction_process
;
 ?
;
_diffrn_reflns_theta_max 28.28
_diffrn_reflns_theta_min 4.54
_diffrn_standards_decay_% 0
_diffrn_standards_interval_count none
_diffrn_standards_interval_time none
_diffrn_standards_number none
_exptl_absorpt_coefficient_mu 1.06
_exptl_absorpt_correction_T_max 0.855
_exptl_absorpt_correction_T_min 0.828
_exptl_absorpt_correction_type empirical
_exptl_absorpt_process_details 'SORTAV (Blessing, 1995)'
_exptl_crystal_colour colorless
_exptl_crystal_density_diffrn 1.071
_exptl_crystal_density_meas ?
_exptl_crystal_description 'thin plate'
_exptl_crystal_F_000 1004
_exptl_crystal_size_max 0.500
_exptl_crystal_size_mid 0.400
_exptl_crystal_size_min 0.150
_refine_diff_density_max 0.428
_refine_diff_density_min -1.055
_refine_diff_density_rms 0.066
_refine_ls_extinction_method none
_refine_ls_goodness_of_fit_ref 1.053
_refine_ls_hydrogen_treatment 'H-atom refinement: see text '
_refine_ls_matrix_type full
_refine_ls_number_parameters 571
_refine_ls_number_reflns 11858
_refine_ls_number_restraints 0
_refine_ls_restrained_S_all 1.053
_refine_ls_R_factor_all 0.0588
_refine_ls_R_factor_gt 0.0505
_refine_ls_shift/su_max 0.001
_refine_ls_shift/su_mean 0.000
_refine_ls_structure_factor_coef Fsqd
_refine_ls_weighting_details 'w=1/[\s^2^(Fo^2^)+(0.0801P)^2^+2.12P] where P=(Fo^2^+2Fc^2^)/3'
_refine_ls_weighting_scheme calc
_refine_ls_wR_factor_gt 0.1402
_refine_ls_wR_factor_ref 0.1471
_reflns_number_gt 10312
_reflns_number_total 11858
_reflns_threshold_expression >2sigma(i)
_cod_data_source_file ic000147r_2.cif
_cod_data_source_block compound-5
_cod_depositor_comments
;
The following automatic conversions were performed:

'_exptl_crystal_density_meas' value 'Not Measured' was changed to '?'
- the value is perceived as not measured.

Automatic conversion script
Id: cif_fix_values 3008 2015-01-20 13:52:24Z robertas 

The following automatic conversions were performed:

'_refine_ls_weighting_scheme' value 'calc
w=1/[\s^2^(Fo^2^)+(0.0801P)^2^+2.12P] where P=(Fo^2^+2Fc^2^)/3' was
changed to 'calc'. New tag '_refine_ls_weighting_details' was
created. The value of the new tag was set to
'w=1/[\s^2^(Fo^2^)+(0.0801P)^2^+2.12P] where P=(Fo^2^+2Fc^2^)/3'.

Automatic conversion script
Id: cif_fix_values 3143 2015-03-26 13:38:13Z robertas 
;
_cod_database_code 4321429

loop_
_symmetry_equiv_pos_as_xyz
x,y,z
-x,-y,-z

loop_
_atom_site_aniso_label
_atom_site_aniso_U_11
_atom_site_aniso_U_22
_atom_site_aniso_U_33
_atom_site_aniso_U_23
_atom_site_aniso_U_13
_atom_site_aniso_U_12
Y 0.0219(1) 0.0289(2) 0.0341(1) -0.0126(1) -0.0015(1) -0.0071(1)
Si 0.0514(5) 0.0546(6) 0.0518(5) -0.0312(4) -0.0022(4) -0.0130(4)
O1 0.0303(9) 0.0406(12) 0.0476(11) -0.0217(9) -0.0040(8) -0.0059(8)
O2 0.0274(8) 0.0374(11) 0.0351(9) -0.0187(8) -0.0079(7) 0.0006(7)
O3 0.0271(8) 0.0273(10) 0.0354(9) -0.0121(7) -0.0018(7) -0.0096(7)
O4 0.0209(8) 0.0423(11) 0.0395(9) -0.0196(8) -0.0006(7) -0.0066(7)
O5 0.0402(10) 0.0425(13) 0.0432(10) -0.0221(9) -0.0036(8) -0.0084(8)
C1 0.0266(11) 0.0398(16) 0.0289(11) -0.0161(10) 0.0002(9) -0.0085(10)
C2 0.0250(11) 0.0432(16) 0.0272(11) -0.0177(10) -0.0012(8) -0.0032(10)
C3 0.0267(11) 0.0445(17) 0.0316(12) -0.0150(11) -0.0040(9) -0.0068(10)
C4 0.0349(13) 0.0402(17) 0.0292(11) -0.0118(10) -0.0071(9) -0.0085(11)
C5 0.0458(16) 0.0398(18) 0.0523(17) -0.0127(13) -0.0205(13) -0.0104(12)
C6 0.079(3) 0.057(2) 0.073(2) -0.0264(19) -0.042(2) -0.0075(19)
C7 0.076(3) 0.048(2) 0.119(4) -0.033(2) -0.047(3) -0.0002(19)
C8 0.086(3) 0.071(3) 0.064(2) -0.012(2) -0.008(2) -0.046(2)
C9 0.0327(12) 0.0386(16) 0.0281(11) -0.0148(10) -0.0062(9) -0.0020(10)
C10 0.0254(11) 0.0443(16) 0.0248(10) -0.0180(10) -0.0042(8) -0.0030(10)
C11 0.0257(11) 0.0458(17) 0.0333(12) -0.0208(11) -0.0077(9) -0.0008(10)
C12 0.082(3) 0.150(5) 0.089(3) -0.086(4) -0.040(3) 0.019(3)
C13 0.076(3) 0.091(3) 0.065(2) -0.050(2) 0.005(2) -0.003(2)
C21 0.0194(10) 0.0359(15) 0.0333(12) -0.0157(10) -0.0036(8) -0.0036(9)
C22 0.0214(10) 0.0379(15) 0.0297(11) -0.0148(10) -0.0030(8) -0.0044(9)
C23 0.0337(12) 0.0394(16) 0.0324(12) -0.0191(11) -0.0056(10) -0.0026(10)
C24 0.0393(13) 0.0335(16) 0.0357(13) -0.0158(11) -0.0089(10) -0.0027(11)
C25 0.089(3) 0.036(2) 0.0430(16) -0.0191(13) -0.0241(16) 0.0105(16)
C26 0.145(5) 0.052(3) 0.060(2) -0.0314(19) -0.052(3) 0.039(3)
C27 0.195(7) 0.047(3) 0.088(3) -0.023(2) -0.068(4) -0.008(3)
C28 0.105(4) 0.068(3) 0.092(3) -0.027(3) -0.010(3) 0.046(3)
C29 0.0334(12) 0.0394(16) 0.0299(12) -0.0138(10) -0.0089(9) -0.0045(10)
C30 0.0210(10) 0.0417(16) 0.0312(11) -0.0188(10) -0.0052(8) -0.0035(9)
C31 0.0235(10) 0.0405(16) 0.0280(11) -0.0159(10) -0.0019(8) -0.0016(9)
C41 0.0264(11) 0.0299(14) 0.0235(10) -0.0114(9) -0.0026(8) -0.0075(9)
C42 0.0243(10) 0.0325(14) 0.0254(10) -0.0117(9) -0.0042(8) -0.0052(9)
C43 0.0284(11) 0.0351(15) 0.0315(11) -0.0150(10) -0.0042(9) -0.0089(10)
C44 0.0352(12) 0.0322(15) 0.0289(11) -0.0138(10) -0.0033(9) -0.0085(10)
C45 0.0479(16) 0.0361(18) 0.0437(15) -0.0187(12) -0.0022(12) -0.0131(12)
C46 0.0545(19) 0.049(2) 0.061(2) -0.0205(16) -0.0062(15) -0.0271(15)
C47 0.077(3) 0.030(2) 0.113(4) -0.011(2) -0.028(3) -0.0084(17)
C48 0.115(4) 0.073(3) 0.074(3) -0.055(2) 0.019(2) -0.047(3)
C49 0.0348(12) 0.0311(15) 0.0303(11) -0.0141(10) -0.0063(9) -0.0016(10)
C50 0.0263(10) 0.0337(15) 0.0232(10) -0.0131(9) -0.0035(8) -0.0043(9)
C51 0.0260(11) 0.0326(15) 0.0324(12) -0.0105(10) -0.0060(9) -0.0039(9)
C61 0.0196(10) 0.0294(14) 0.0380(12) -0.0127(10) -0.0027(9) -0.0023(8)
C62 0.0215(10) 0.0350(15) 0.0393(13) -0.0149(11) -0.0029(9) 0.0000(9)
C63 0.0233(11) 0.0365(16) 0.0405(13) -0.0130(11) -0.0015(9) -0.0002(9)
C64 0.0217(11) 0.0333(15) 0.0436(14) -0.0090(11) -0.0056(9) -0.0009(9)
C65 0.0208(11) 0.0453(18) 0.0517(16) -0.0119(13) -0.0060(10) -0.0051(10)
C66 0.0271(13) 0.065(2) 0.075(2) -0.0130(18) -0.0196(14) -0.0008(13)
C67 0.0319(15) 0.053(2) 0.087(3) -0.0222(19) -0.0062(15) -0.0117(13)
C68 0.0264(14) 0.090(3) 0.067(2) -0.027(2) 0.0020(14) -0.0148(15)
C69 0.0244(11) 0.0336(15) 0.0437(14) -0.0136(11) -0.0102(10) 0.0000(9)
C70 0.0236(11) 0.0303(14) 0.0348(12) -0.0100(10) -0.0047(9) -0.0014(9)
C71 0.0255(11) 0.0446(17) 0.0393(13) -0.0215(12) -0.0013(10) -0.0003(10)
C80 0.0410(15) 0.065(2) 0.0495(17) -0.0304(16) -0.0051(13) -0.0084(14)
C81 0.063(3) 0.118(5) 0.198(7) -0.118(5) -0.015(3) -0.014(3)
C82 0.148(6) 0.060(3) 0.151(5) -0.058(3) -0.085(5) 0.016(3)
C83 0.062(2) 0.057(2) 0.0469(17) -0.0274(15) -0.0158(15) 0.0117(16)
C90 0.093(4) 0.144(7) 0.118(5) -0.003(5) -0.015(4) -0.063(5)
C91 0.061(3) 0.136(6) 0.150(6) -0.096(5) 0.002(3) 0.007(3)
C92 0.082(3) 0.053(3) 0.155(5) -0.040(3) -0.030(3) 0.012(2)
C93 0.068(3) 0.097(4) 0.109(4) -0.033(3) 0.011(3) -0.009(3)
C94 0.075(3) 0.112(5) 0.184(7) -0.108(5) -0.030(4) 0.029(3)
C95 0.136(6) 0.045(3) 0.223(9) -0.036(4) -0.107(6) 0.014(3)

loop_
_atom_site_label
_atom_site_type_symbol
_atom_site_thermal_displace_type
_atom_site_fract_x
_atom_site_fract_y
_atom_site_fract_z
_atom_site_occupancy
_atom_site_U_iso_or_equiv
Y Y Uani 0.533417(16) 0.045125(18) 0.377797(15) 1.000 0.0287(1)
Si Si Uani 0.57643(7) 0.07826(8) 0.07410(6) 1.000 0.0499(3)
O1 O Uani 0.58664(14) 0.11044(16) 0.15497(13) 1.000 0.0385(6)
O2 O Uani 0.44972(13) 0.17357(15) 0.32086(12) 1.000 0.0318(5)
O3 O Uani 0.53655(13) 0.08196(13) 0.49375(11) 1.000 0.0304(5)
O4 O Uani 0.69178(13) 0.05466(15) 0.34004(12) 1.000 0.0338(5)
O5 O Uani 0.48733(15) -0.06553(16) 0.32354(13) 1.000 0.0407(6)
C1 C Uani 0.63253(18) 0.2013(2) 0.13698(16) 1.000 0.0315(7)
C2 C Uani 0.73851(18) 0.2042(2) 0.13623(15) 1.000 0.0311(7)
C3 C Uani 0.78270(19) 0.2973(2) 0.11488(16) 1.000 0.0344(8)
C4 C Uani 0.7256(2) 0.3857(2) 0.09919(16) 1.000 0.0350(8)
C5 C Uani 0.7786(2) 0.4837(2) 0.0828(2) 1.000 0.0458(10)
C6 C Uani 0.8372(3) 0.4631(3) 0.1566(3) 1.000 0.0650(14)
C7 C Uani 0.7027(4) 0.5684(3) 0.0790(4) 1.000 0.0770(18)
C8 C Uani 0.8570(4) 0.5195(4) -0.0057(3) 1.000 0.0776(16)
C9 C Uani 0.61966(19) 0.3780(2) 0.10546(16) 1.000 0.0326(8)
C10 C Uani 0.57203(18) 0.2871(2) 0.12492(15) 1.000 0.0301(7)
C11 C Uani 0.45475(18) 0.2833(2) 0.13934(17) 1.000 0.0330(8)
C12 C Uani 0.4824(4) 0.1574(5) 0.0076(3) 1.000 0.092(2)
C13 C Uani 0.7019(3) 0.0826(4) 0.0010(3) 1.000 0.0740(16)
C21 C Uani 0.41306(17) 0.2679(2) 0.29476(16) 1.000 0.0291(7)
C22 C Uani 0.38255(17) 0.3117(2) 0.35546(15) 1.000 0.0294(7)
C23 C Uani 0.3400(2) 0.4071(2) 0.32760(17) 1.000 0.0337(8)
C24 C Uani 0.3275(2) 0.4635(2) 0.24067(17) 1.000 0.0352(8)
C25 C Uani 0.2753(3) 0.5671(3) 0.2153(2) 1.000 0.0538(13)
C26 C Uani 0.2575(5) 0.6131(3) 0.1217(3) 1.000 0.080(2)
C27 C Uani 0.3370(6) 0.6384(4) 0.2299(4) 1.000 0.105(3)
C28 C Uani 0.1669(4) 0.5542(4) 0.2758(3) 1.000 0.0946(19)
C29 C Uani 0.36418(19) 0.4212(2) 0.18066(16) 1.000 0.0337(8)
C30 C Uani 0.40686(17) 0.3251(2) 0.20608(16) 1.000 0.0298(7)
C31 C Uani 0.40348(18) 0.2571(2) 0.44828(15) 1.000 0.0305(7)
C41 C Uani 0.57987(18) 0.1752(2) 0.46784(14) 1.000 0.0264(7)
C42 C Uani 0.68696(17) 0.1842(2) 0.45904(15) 1.000 0.0273(7)
C43 C Uani 0.72825(19) 0.2789(2) 0.43694(16) 1.000 0.0310(7)
C44 C Uani 0.6685(2) 0.3650(2) 0.42272(16) 1.000 0.0317(7)
C45 C Uani 0.7125(2) 0.4666(2) 0.4079(2) 1.000 0.0421(9)
C46 C Uani 0.8297(3) 0.4734(3) 0.3786(2) 1.000 0.0548(11)
C47 C Uani 0.6673(4) 0.5559(3) 0.3371(3) 1.000 0.0778(18)
C48 C Uani 0.6844(4) 0.4772(4) 0.4952(3) 1.000 0.0820(19)
C49 C Uani 0.5631(2) 0.3535(2) 0.42703(16) 1.000 0.0315(7)
C50 C Uani 0.51790(18) 0.2612(2) 0.44846(14) 1.000 0.0272(7)
C51 C Uani 0.75878(18) 0.0942(2) 0.47199(16) 1.000 0.0311(7)
C61 C Uani 0.78962(17) 0.0873(2) 0.32269(16) 1.000 0.0298(7)
C62 C Uani 0.85230(18) 0.1070(2) 0.23989(17) 1.000 0.0326(7)
C63 C Uani 0.95507(18) 0.1373(2) 0.22409(18) 1.000 0.0352(8)
C64 C Uani 0.99681(18) 0.1508(2) 0.28709(18) 1.000 0.0353(8)
C65 C Uani 1.10798(19) 0.1875(2) 0.2705(2) 1.000 0.0420(9)
C66 C Uani 1.1630(2) 0.1141(3) 0.3422(3) 1.000 0.0597(10)
C67 C Uani 1.1058(2) 0.2914(3) 0.2720(3) 1.000 0.0598(13)
C68 C Uani 1.1700(2) 0.1959(3) 0.1810(3) 1.000 0.0640(13)
C69 C Uani 0.93111(18) 0.1350(2) 0.36728(18) 1.000 0.0342(8)
C70 C Uani 0.82870(18) 0.1038(2) 0.38636(16) 1.000 0.0309(7)
C71 C Uani 0.80355(19) 0.1095(2) 0.16624(18) 1.000 0.0358(8)
C80 C Uani 0.3872(2) -0.0677(3) 0.3039(2) 1.000 0.0496(10)
C81 C Uani 0.3779(4) -0.1649(5) 0.2981(5) 1.000 0.109(3)
C82 C Uani 0.4696(5) -0.2188(4) 0.3133(5) 1.000 0.107(3)
C83 C Uani 0.5467(3) -0.1501(3) 0.3163(2) 1.000 0.0531(11)
C90 C Uani 0.0992(6) 0.2955(7) 0.5218(5) 1.000 0.133(3)
C91 C Uani 0.1075(4) 0.1886(6) 0.5522(5) 1.000 0.107(3)
C92 C Uani 0.0272(4) 0.1314(4) 0.6028(5) 1.000 0.097(2)
C93 C Uani -0.0612(4) 0.1723(5) 0.6272(4) 1.000 0.099(2)
C94 C Uani -0.0694(4) 0.2709(6) 0.6045(5) 1.000 0.108(3)
C95 C Uani 0.0084(7) 0.3327(4) 0.5549(6) 1.000 0.131(4)
H1 H Uiso 0.547(3) -0.024(3) 0.118(3) 1.000 0.0750
H3 H Uiso 0.855000 0.300800 0.110800 1.000 0.0410
H6A H Uiso 0.886700 0.408800 0.159300 1.000 0.0980
H6B H Uiso 0.788300 0.442600 0.213000 1.000 0.0980
H6C H Uiso 0.874100 0.524500 0.144900 1.000 0.0980
H7A H Uiso 0.664800 0.582300 0.031800 1.000 0.1150
H7B H Uiso 0.740300 0.629400 0.067400 1.000 0.1150
H7C H Uiso 0.654100 0.548100 0.135600 1.000 0.1150
H8A H Uiso 0.906800 0.465900 -0.004400 1.000 0.1160
H8B H Uiso 0.893300 0.580200 -0.014800 1.000 0.1160
H8C H Uiso 0.820300 0.535200 -0.054100 1.000 0.1160
H9 H Uiso 0.578700 0.436600 0.096100 1.000 0.0390
H11A H Uiso 0.432300 0.323400 0.082800 1.000 0.0500
H11B H Uiso 0.431300 0.212500 0.160800 1.000 0.0500
H12A H Uiso 0.415900 0.155100 0.046600 1.000 0.1370
H12B H Uiso 0.473600 0.131500 -0.035100 1.000 0.1370
H12C H Uiso 0.508000 0.227300 -0.023800 1.000 0.1370
H13A H Uiso 0.751300 0.040600 0.036300 1.000 0.1110
H13B H Uiso 0.727500 0.152500 -0.030100 1.000 0.1110
H13C H Uiso 0.693400 0.057100 -0.042000 1.000 0.1110
H23 H Uiso 0.318300 0.435500 0.369300 1.000 0.0400
H26A H Uiso 0.216400 0.566200 0.113200 1.000 0.1200
H26B H Uiso 0.324100 0.626000 0.080600 1.000 0.1200
H26C H Uiso 0.220600 0.676800 0.110600 1.000 0.1200
H27A H Uiso 0.348000 0.607800 0.290700 1.000 0.1570
H27B H Uiso 0.299500 0.701700 0.219300 1.000 0.1570
H27C H Uiso 0.403800 0.652200 0.189100 1.000 0.1570
H28A H Uiso 0.124700 0.508100 0.267400 1.000 0.1420
H28B H Uiso 0.133400 0.620100 0.260600 1.000 0.1420
H28C H Uiso 0.174400 0.526200 0.337600 1.000 0.1420
H29 H Uiso 0.360000 0.459000 0.120500 1.000 0.0400
H31A H Uiso 0.380600 0.185700 0.473100 1.000 0.0460
H31B H Uiso 0.363400 0.288700 0.486100 1.000 0.0460
H43 H Uiso 0.800500 0.284900 0.431400 1.000 0.0370
H46A H Uiso 0.849100 0.466800 0.322500 1.000 0.0820
H46B H Uiso 0.861100 0.418900 0.423500 1.000 0.0820
H46C H Uiso 0.854100 0.538900 0.371000 1.000 0.0820
H47A H Uiso 0.591900 0.553800 0.353900 1.000 0.1160
H47B H Uiso 0.688000 0.551200 0.280300 1.000 0.1160
H47C H Uiso 0.693300 0.619600 0.332100 1.000 0.1160
H48A H Uiso 0.609300 0.472800 0.515000 1.000 0.1230
H48B H Uiso 0.709300 0.542700 0.487100 1.000 0.1230
H48C H Uiso 0.716600 0.422800 0.539600 1.000 0.1230
H49 H Uiso 0.520800 0.411600 0.414700 1.000 0.0380
H51A H Uiso 0.801400 0.089000 0.514900 1.000 0.0470
H51B H Uiso 0.717000 0.031400 0.496900 1.000 0.0470
H63 H Uiso 0.997800 0.149100 0.168400 1.000 0.0420
H66A H Uiso 1.164800 0.047100 0.341500 1.000 0.0890
H66B H Uiso 1.125900 0.109600 0.399900 1.000 0.0890
H66C H Uiso 1.233600 0.138300 0.331300 1.000 0.0890
H67A H Uiso 1.070600 0.339000 0.226000 1.000 0.0900
H67B H Uiso 1.176600 0.315200 0.261200 1.000 0.0900
H67C H Uiso 1.068900 0.286800 0.329800 1.000 0.0900
H68A H Uiso 1.135900 0.242900 0.133900 1.000 0.0960
H68B H Uiso 1.174000 0.129200 0.179600 1.000 0.0960
H68C H Uiso 1.239800 0.220800 0.172300 1.000 0.0960
H69 H Uiso 0.957100 0.145900 0.410500 1.000 0.0410
H71A H Uiso 0.759700 0.048600 0.187500 1.000 0.0540
H71B H Uiso 0.857900 0.110200 0.116300 1.000 0.0540
H80A H Uiso 0.380600 -0.010500 0.247400 1.000 0.0750
H80B H Uiso 0.332300 -0.062500 0.351100 1.000 0.0750
H81A H Uiso 0.318600 -0.204500 0.342700 1.000 0.1630
H81B H Uiso 0.366400 -0.152500 0.239000 1.000 0.1630
H82A H Uiso 0.497000 -0.240900 0.265500 1.000 0.1600
H82B H Uiso 0.456100 -0.279600 0.369900 1.000 0.1600
H83A H Uiso 0.580100 -0.185400 0.367900 1.000 0.0790
H83B H Uiso 0.600600 -0.127100 0.262000 1.000 0.0790
H90 H Uiso 0.153500 0.339500 0.480700 1.000 0.1600
H91 H Uiso 0.170300 0.159100 0.536000 1.000 0.1280
H92 H Uiso 0.031800 0.060100 0.622500 1.000 0.1170
H93 H Uiso -0.119300 0.129600 0.661500 1.000 0.1180
H94 H Uiso -0.132400 0.297400 0.624300 1.000 0.1300
H95 H Uiso 0.002600 0.402800 0.541600 1.000 0.1570

loop_
_atom_type_symbol
_atom_type_description
_atom_type_scat_dispersion_real
_atom_type_scat_dispersion_imag
_atom_type_scat_source
Y Y -2.7962 3.5667 'International Tables Vol C Tables 4.2.6.8 and 6.1.1.4'
Si Si 0.0817 0.0704 'International Tables Vol C Tables 4.2.6.8 and 6.1.1.4'
O O 0.0106 0.0060 'International Tables Vol C Tables 4.2.6.8 and 6.1.1.4'
H H 0.0000 0.0000 'International Tables Vol C Tables 4.2.6.8 and 6.1.1.4'
C C 0.0033 0.0016 'International Tables Vol C Tables 4.2.6.8 and 6.1.1.4'

loop_
_geom_angle_atom_site_label_1
_geom_angle_atom_site_label_2
_geom_angle_atom_site_label_3
_geom_angle
_geom_angle_site_symmetry_1
_geom_angle_site_symmetry_2
_geom_angle_site_symmetry_3
_geom_angle_publ_flag
O2 Y O3 91.56(7) . . . yes
O2 Y O4 117.86(8) . . . yes
O2 Y O5 103.47(8) . . . yes
O2 Y O3 120.66(7) . . 2_656 yes
O3 Y O4 92.27(7) . . . yes
O3 Y O5 149.42(7) . . . yes
O3 Y O3 68.96(7) . . 2_656 yes
O4 Y O5 103.50(8) . . . yes
O3 Y O4 118.37(7) 2_656 . . yes
O3 Y O5 80.48(7) 2_656 . . yes
O1 Si C12 112.3(2) . . . yes
O1 Si C13 112.27(18) . . . yes
C12 Si C13 109.7(2) . . . yes
O1 Si H1 103.9(19) . . . no
C12 Si H1 112.6(17) . . . no
C13 Si H1 105.8(18) . . . no
Si O1 C1 121.12(17) . . . yes
Y O2 C21 162.66(18) . . . yes
Y O3 C41 112.24(13) . . . yes
Y O3 C41 136.72(15) 2_656 . . yes
Y O3 Y 111.04(8) . . 2_656 yes
Y O4 C61 160.8(2) . . . yes
C80 O5 C83 109.2(3) . . . yes
Y O5 C83 126.4(2) . . . yes
Y O5 C80 123.9(2) . . . yes
O1 C1 C2 119.4(3) . . . yes
O1 C1 C10 119.7(2) . . . yes
C2 C1 C10 120.8(3) . . . no
C3 C2 C71 119.0(2) . . . no
C1 C2 C3 117.8(3) . . . no
C1 C2 C71 122.9(3) . . . no
C2 C3 C4 123.0(2) . . . no
C3 C4 C5 119.8(2) . . . no
C3 C4 C9 117.1(3) . . . no
C5 C4 C9 123.0(3) . . . no
C6 C5 C7 108.9(3) . . . no
C6 C5 C8 108.3(3) . . . no
C7 C5 C8 108.3(4) . . . no
C4 C5 C7 112.6(3) . . . no
C4 C5 C8 109.5(3) . . . no
C4 C5 C6 109.1(3) . . . no
C4 C9 C10 122.2(3) . . . no
C1 C10 C9 118.9(2) . . . no
C1 C10 C11 122.4(3) . . . no
C9 C10 C11 118.6(3) . . . no
C10 C11 C30 110.1(2) . . . no
O2 C21 C22 120.5(2) . . . yes
O2 C21 C30 120.3(3) . . . yes
C22 C21 C30 119.1(3) . . . no
C21 C22 C23 119.2(2) . . . no
C23 C22 C31 121.0(2) . . . no
C21 C22 C31 119.7(3) . . . no
C22 C23 C24 122.8(3) . . . no
C25 C24 C29 123.1(2) . . . no
C23 C24 C25 119.9(3) . . . no
C23 C24 C29 116.9(3) . . . no
C24 C25 C26 113.3(3) . . . no
C24 C25 C27 110.2(4) . . . no
C24 C25 C28 108.9(3) . . . no
C26 C25 C27 110.2(4) . . . no
C26 C25 C28 106.2(4) . . . no
C27 C25 C28 107.7(4) . . . no
C24 C29 C30 122.1(2) . . . no
C11 C30 C21 118.4(3) . . . no
C11 C30 C29 121.7(2) . . . no
C21 C30 C29 119.7(3) . . . no
C22 C31 C50 110.98(19) . . . no
C42 C41 C50 120.2(3) . . . no
O3 C41 C42 119.7(2) . . . yes
O3 C41 C50 120.1(2) . . . yes
C41 C42 C51 122.1(3) . . . no
C41 C42 C43 118.5(3) . . . no
C43 C42 C51 119.3(2) . . . no
C42 C43 C44 123.0(2) . . . no
C43 C44 C45 122.7(2) . . . no
C43 C44 C49 116.4(3) . . . no
C45 C44 C49 120.9(3) . . . no
C44 C45 C47 111.5(3) . . . no
C46 C45 C48 108.4(3) . . . no
C44 C45 C48 107.7(3) . . . no
C46 C45 C47 107.4(3) . . . no
C44 C45 C46 112.5(3) . . . no
C47 C45 C48 109.2(3) . . . no
C44 C49 C50 123.0(3) . . . no
C41 C50 C49 118.6(2) . . . no
C31 C50 C41 122.3(3) . . . no
C31 C50 C49 119.1(3) . . . no
C42 C51 C70 112.0(2) . . . no
O4 C61 C62 119.8(2) . . . yes
O4 C61 C70 120.5(2) . . . yes
C62 C61 C70 119.8(2) . . . no
C63 C62 C71 121.4(2) . . . no
C61 C62 C63 119.0(2) . . . no
C61 C62 C71 119.0(2) . . . no
C62 C63 C64 122.4(2) . . . no
C63 C64 C65 123.5(2) . . . no
C63 C64 C69 117.2(2) . . . no
C65 C64 C69 119.2(2) . . . no
C66 C65 C67 109.1(3) . . . no
C66 C65 C68 108.2(3) . . . no
C67 C65 C68 108.4(3) . . . no
C64 C65 C67 109.2(2) . . . no
C64 C65 C68 111.9(2) . . . no
C64 C65 C66 110.0(3) . . . no
C64 C69 C70 122.5(3) . . . no
C51 C70 C61 120.4(2) . . . no
C51 C70 C69 120.4(2) . . . no
C61 C70 C69 119.1(2) . . . no
C2 C71 C62 108.6(2) . . . no
O5 C80 C81 107.1(3) . . . yes
C80 C81 C82 108.5(5) . . . no
C81 C82 C83 108.2(6) . . . no
O5 C83 C82 105.2(4) . . . yes
C2 C3 H3 118.49 . . . no
C4 C3 H3 118.54 . . . no
C5 C6 H6A 109.43 . . . no
C5 C6 H6B 109.42 . . . no
C5 C6 H6C 109.52 . . . no
H6A C6 H6B 109.45 . . . no
H6A C6 H6C 109.52 . . . no
H6B C6 H6C 109.49 . . . no
C5 C7 H7A 109.52 . . . no
C5 C7 H7B 109.48 . . . no
C5 C7 H7C 109.45 . . . no
H7A C7 H7B 109.50 . . . no
H7A C7 H7C 109.55 . . . no
H7B C7 H7C 109.34 . . . no
C5 C8 H8A 109.49 . . . no
C5 C8 H8B 109.50 . . . no
C5 C8 H8C 109.40 . . . no
H8A C8 H8B 109.59 . . . no
H8A C8 H8C 109.47 . . . no
H8B C8 H8C 109.37 . . . no
C4 C9 H9 118.98 . . . no
C10 C9 H9 118.84 . . . no
C10 C11 H11A 109.62 . . . no
C10 C11 H11B 109.61 . . . no
C30 C11 H11A 109.67 . . . no
C30 C11 H11B 109.63 . . . no
H11A C11 H11B 108.14 . . . no
Si C12 H12A 109.48 . . . no
Si C12 H12B 109.46 . . . no
Si C12 H12C 109.43 . . . no
H12A C12 H12B 109.39 . . . no
H12A C12 H12C 109.54 . . . no
H12B C12 H12C 109.52 . . . no
Si C13 H13A 109.44 . . . no
Si C13 H13B 109.43 . . . no
Si C13 H13C 109.46 . . . no
H13A C13 H13B 109.51 . . . no
H13A C13 H13C 109.54 . . . no
H13B C13 H13C 109.44 . . . no
C22 C23 H23 118.63 . . . no
C24 C23 H23 118.59 . . . no
C25 C26 H26A 109.44 . . . no
C25 C26 H26B 109.43 . . . no
C25 C26 H26C 109.50 . . . no
H26A C26 H26B 109.47 . . . no
H26A C26 H26C 109.52 . . . no
H26B C26 H26C 109.47 . . . no
C25 C27 H27A 109.45 . . . no
C25 C27 H27B 109.41 . . . no
C25 C27 H27C 109.45 . . . no
H27A C27 H27B 109.57 . . . no
H27A C27 H27C 109.48 . . . no
H27B C27 H27C 109.46 . . . no
C25 C28 H28A 109.49 . . . no
C25 C28 H28B 109.49 . . . no
C25 C28 H28C 109.42 . . . no
H28A C28 H28B 109.49 . . . no
H28A C28 H28C 109.43 . . . no
H28B C28 H28C 109.50 . . . no
C24 C29 H29 119.02 . . . no
C30 C29 H29 118.90 . . . no
C22 C31 H31A 109.40 . . . no
C22 C31 H31B 109.46 . . . no
C50 C31 H31A 109.46 . . . no
C50 C31 H31B 109.48 . . . no
H31A C31 H31B 108.00 . . . no
C42 C43 H43 118.54 . . . no
C44 C43 H43 118.46 . . . no
C45 C46 H46A 109.50 . . . no
C45 C46 H46B 109.43 . . . no
C45 C46 H46C 109.46 . . . no
H46A C46 H46B 109.49 . . . no
H46A C46 H46C 109.43 . . . no
H46B C46 H46C 109.52 . . . no
C45 C47 H47A 109.49 . . . no
C45 C47 H47B 109.44 . . . no
C45 C47 H47C 109.46 . . . no
H47A C47 H47B 109.54 . . . no
H47A C47 H47C 109.43 . . . no
H47B C47 H47C 109.46 . . . no
C45 C48 H48A 109.42 . . . no
C45 C48 H48B 109.50 . . . no
C45 C48 H48C 109.47 . . . no
H48A C48 H48B 109.53 . . . no
H48A C48 H48C 109.48 . . . no
H48B C48 H48C 109.43 . . . no
C44 C49 H49 118.45 . . . no
C50 C49 H49 118.52 . . . no
C42 C51 H51A 109.20 . . . no
C42 C51 H51B 109.21 . . . no
C70 C51 H51A 109.27 . . . no
C70 C51 H51B 109.25 . . . no
H51A C51 H51B 107.87 . . . no
C62 C63 H63 118.81 . . . no
C64 C63 H63 118.83 . . . no
C65 C66 H66A 109.47 . . . no
C65 C66 H66B 109.47 . . . no
C65 C66 H66C 109.45 . . . no
H66A C66 H66B 109.44 . . . no
H66A C66 H66C 109.46 . . . no
H66B C66 H66C 109.54 . . . no
C65 C67 H67A 109.50 . . . no
C65 C67 H67B 109.44 . . . no
C65 C67 H67C 109.50 . . . no
H67A C67 H67B 109.44 . . . no
H67A C67 H67C 109.50 . . . no
H67B C67 H67C 109.45 . . . no
C65 C68 H68A 109.49 . . . no
C65 C68 H68B 109.49 . . . no
C65 C68 H68C 109.49 . . . no
H68A C68 H68B 109.43 . . . no
H68A C68 H68C 109.55 . . . no
H68B C68 H68C 109.39 . . . no
C64 C69 H69 118.76 . . . no
C70 C69 H69 118.73 . . . no
C2 C71 H71A 109.98 . . . no
C2 C71 H71B 110.00 . . . no
C62 C71 H71A 109.93 . . . no
C62 C71 H71B 109.95 . . . no
H71A C71 H71B 108.34 . . . no
O5 C80 H80A 110.33 . . . no
O5 C80 H80B 110.27 . . . no
C81 C80 H80A 110.35 . . . no
C81 C80 H80B 110.25 . . . no
H80A C80 H80B 108.54 . . . no
C80 C81 H81A 110.00 . . . no
C80 C81 H81B 110.01 . . . no
C82 C81 H81A 109.96 . . . no
C82 C81 H81B 109.96 . . . no
H81A C81 H81B 108.44 . . . no
C81 C82 H82A 110.09 . . . no
C81 C82 H82B 110.02 . . . no
C83 C82 H82A 110.07 . . . no
C83 C82 H82B 110.13 . . . no
H82A C82 H82B 108.34 . . . no
O5 C83 H83A 110.63 . . . no
O5 C83 H83B 110.73 . . . no
C82 C83 H83A 110.72 . . . no
C82 C83 H83B 110.73 . . . no
H83A C83 H83B 108.84 . . . no
C91 C90 C95 117.2(7) . . . no
C90 C91 C92 119.1(7) . . . no
C91 C92 C93 120.8(7) . . . no
C92 C93 C94 121.5(6) . . . no
C93 C94 C95 121.0(7) . . . no
C90 C95 C94 120.0(8) . . . no
C91 C90 H90 121.38 . . . no
C95 C90 H90 121.43 . . . no
C90 C91 H91 120.46 . . . no
C92 C91 H91 120.42 . . . no
C91 C92 H92 119.59 . . . no
C93 C92 H92 119.60 . . . no
C92 C93 H93 119.25 . . . no
C94 C93 H93 119.25 . . . no
C93 C94 H94 119.55 . . . no
C95 C94 H94 119.47 . . . no
C90 C95 H95 119.94 . . . no
C94 C95 H95 120.06 . . . no

loop_
_geom_bond_atom_site_label_1
_geom_bond_atom_site_label_2
_geom_bond_distance
_geom_bond_site_symmetry_1
_geom_bond_site_symmetry_2
_geom_bond_publ_flag
Y O2 2.069(2) . . yes
Y O3 2.2649(18) . . yes
Y O4 2.0609(18) . . yes
Y O5 2.342(2) . . yes
Y O3 2.2562(18) . 2_656 yes
Si O1 1.665(2) . . yes
Si C12 1.855(6) . . yes
Si C13 1.845(5) . . yes
Si H1 1.40(5) . . no
O1 C1 1.388(4) . . yes
O2 C21 1.341(4) . . yes
O3 C41 1.373(4) . . yes
O4 C61 1.347(3) . . yes
O5 C83 1.447(5) . . yes
O5 C80 1.442(3) . . yes
C1 C2 1.407(3) . . no
C1 C10 1.396(4) . . no
C2 C71 1.523(4) . . no
C2 C3 1.393(4) . . no
C3 C4 1.396(4) . . no
C4 C9 1.396(4) . . no
C4 C5 1.535(4) . . no
C5 C7 1.520(6) . . no
C5 C8 1.547(6) . . no
C5 C6 1.527(5) . . no
C9 C10 1.393(4) . . no
C10 C11 1.525(3) . . no
C11 C30 1.513(4) . . no
C21 C30 1.403(3) . . no
C21 C22 1.408(4) . . no
C22 C23 1.384(4) . . no
C22 C31 1.518(3) . . no
C23 C24 1.398(4) . . no
C24 C25 1.537(5) . . no
C24 C29 1.393(4) . . no
C25 C27 1.500(8) . . no
C25 C28 1.556(6) . . no
C25 C26 1.511(6) . . no
C29 C30 1.393(4) . . no
C31 C50 1.524(3) . . no
C41 C42 1.407(3) . . no
C41 C50 1.401(4) . . no
C42 C43 1.394(4) . . no
C42 C51 1.526(4) . . no
C43 C44 1.390(4) . . no
C44 C49 1.404(4) . . no
C44 C45 1.536(4) . . no
C45 C46 1.527(5) . . no
C45 C48 1.526(6) . . no
C45 C47 1.540(6) . . no
C49 C50 1.388(4) . . no
C51 C70 1.513(4) . . no
C61 C70 1.407(4) . . no
C61 C62 1.403(4) . . no
C62 C63 1.402(4) . . no
C62 C71 1.515(4) . . no
C63 C64 1.394(4) . . no
C64 C65 1.537(4) . . no
C64 C69 1.395(4) . . no
C65 C67 1.525(6) . . no
C65 C68 1.533(5) . . no
C65 C66 1.524(5) . . no
C69 C70 1.394(4) . . no
C80 C81 1.479(9) . . no
C81 C82 1.406(9) . . no
C82 C83 1.509(8) . . no
C3 H3 0.9506 . . no
C6 H6A 0.9805 . . no
C6 H6B 0.9801 . . no
C6 H6C 0.9792 . . no
C7 H7A 0.9786 . . no
C7 H7B 0.9796 . . no
C7 H7C 0.9809 . . no
C8 H8A 0.9793 . . no
C8 H8B 0.9797 . . no
C8 H8C 0.9809 . . no
C9 H9 0.9489 . . no
C11 H11A 0.9890 . . no
C11 H11B 0.9908 . . no
C12 H12A 0.9801 . . no
C12 H12B 0.9800 . . no
C12 H12C 0.9798 . . no
C13 H13A 0.9793 . . no
C13 H13B 0.9796 . . no
C13 H13C 0.9794 . . no
C23 H23 0.9504 . . no
C26 H26A 0.9805 . . no
C26 H26B 0.9806 . . no
C26 H26C 0.9791 . . no
C27 H27A 0.9790 . . no
C27 H27B 0.9789 . . no
C27 H27C 0.9800 . . no
C28 H28A 0.9797 . . no
C28 H28B 0.9801 . . no
C28 H28C 0.9807 . . no
C29 H29 0.9496 . . no
C31 H31A 0.9902 . . no
C31 H31B 0.9893 . . no
C43 H43 0.9502 . . no
C46 H46A 0.9799 . . no
C46 H46B 0.9803 . . no
C46 H46C 0.9804 . . no
C47 H47A 0.9798 . . no
C47 H47B 0.9792 . . no
C47 H47C 0.9803 . . no
C48 H48A 0.9801 . . no
C48 H48B 0.9800 . . no
C48 H48C 0.9808 . . no
C49 H49 0.9500 . . no
C51 H51A 0.9902 . . no
C51 H51B 0.9898 . . no
C63 H63 0.9506 . . no
C66 H66A 0.9809 . . no
C66 H66B 0.9804 . . no
C66 H66C 0.9794 . . no
C67 H67A 0.9795 . . no
C67 H67B 0.9802 . . no
C67 H67C 0.9807 . . no
C68 H68A 0.9796 . . no
C68 H68B 0.9804 . . no
C68 H68C 0.9801 . . no
C69 H69 0.9491 . . no
C71 H71A 0.9900 . . no
C71 H71B 0.9902 . . no
C80 H80A 0.9893 . . no
C80 H80B 0.9899 . . no
C81 H81A 0.9902 . . no
C81 H81B 0.9887 . . no
C82 H82A 0.9892 . . no
C82 H82B 0.9906 . . no
C83 H83A 0.9907 . . no
C83 H83B 0.9892 . . no
C90 C91 1.425(14) . . no
C90 C95 1.390(13) . . no
C91 C92 1.312(10) . . no
C92 C93 1.341(9) . . no
C93 C94 1.325(12) . . no
C94 C95 1.315(11) . . no
C90 H90 0.9504 . . no
C91 H91 0.9500 . . no
C92 H92 0.9503 . . no
C93 H93 0.9502 . . no
C94 H94 0.9500 . . no
C95 H95 0.9503 . . no

loop_
_geom_contact_atom_site_label_1
_geom_contact_atom_site_label_2
_geom_contact_distance
_geom_contact_site_symmetry_1
_geom_contact_site_symmetry_2
_geom_contact_publ_flag
Y O1 3.430(2) . . no
Y C1 3.754(2) . . no
Y C2 4.240(2) . . no
Y C10 4.225(2) . . no
Y C11 4.359(3) . . no
Y C31 3.925(3) . . no
Y C51 3.917(3) . . no
Y C71 4.355(3) . . no
Y C31 4.288(3) . 2_656 no
Y C51 4.288(3) . 2_656 no
Y H11B 3.9318 . . no
Y H71A 3.9151 . . no
Y H31A 3.4242 . . no
Y H51B 3.4274 . . no
Y H31A 3.5369 . 2_656 no
Y H51B 3.5258 . 2_656 no
Si C11 3.753(3) . . no
Si C71 3.815(3) . . no
Si C80 3.982(3) . . no
Si H11B 3.2214 . . no
Si H71A 3.3069 . . no
Si H80A 3.3513 . . no
Si H83B 3.3967 . . no
O1 Y 3.430(2) . . no
O1 O5 3.051(3) . . no
O2 C50 3.245(3) . . no
O2 C10 3.165(3) . . no
O4 C42 3.293(4) . . no
O4 C2 3.184(3) . . no
O5 O1 3.051(3) . . no
O1 H71A 2.4857 . . no
O1 H11B 2.4556 . . no
O2 H31A 2.6397 . . no
O2 H11B 2.6037 . . no
O2 H66C 2.9072 . 1_455 no
O3 H51B 2.4533 . . no
O3 H31A 2.4616 . . no
O4 H51B 2.6401 . . no
O4 H71A 2.6034 . . no
C1 Y 3.754(2) . . no
C2 Y 4.240(2) . . no
C2 O4 3.184(3) . . no
C2 C13 3.570(6) . . no
C3 C61 3.591(4) . . no
C3 C63 3.381(4) . . no
C9 C29 3.470(4) . . no
C10 O2 3.165(3) . . no
C10 Y 4.225(2) . . no
C11 Y 4.359(3) . . no
C11 C12 3.402(7) . . no
C11 Si 3.753(3) . . no
C12 C11 3.402(7) . . no
C13 C2 3.570(6) . . no
C13 C71 3.537(6) . . no
C23 C49 3.587(4) . . no
C29 C9 3.470(4) . . no
C31 Y 4.288(3) . 2_656 no
C31 Y 3.925(3) . . no
C41 C83 3.586(4) . 2_656 no
C42 O4 3.293(4) . . no
C43 C69 3.596(4) . . no
C49 C23 3.587(4) . . no
C50 O2 3.245(3) . . no
C50 C83 3.570(4) . 2_656 no
C51 Y 3.917(3) . . no
C51 Y 4.288(3) . 2_656 no
C61 C3 3.591(4) . . no
C63 C3 3.381(4) . . no
C69 C43 3.596(4) . . no
C71 Y 4.355(3) . . no
C71 Si 3.815(3) . . no
C71 C13 3.537(6) . . no
C80 Si 3.982(3) . . no
C83 C41 3.586(4) . 2_656 no
C83 C50 3.570(4) . 2_656 no
C3 H8A 2.8124 . . no
C3 H6A 2.6361 . . no
C6 H46A 2.8883 . . no
C6 H3 2.7684 . . no
C7 H9 2.5117 . . no
C8 H3 2.9631 . . no
C8 H26A 2.9560 . 2_665 no
C9 H7C 2.8250 . . no
C9 H7A 2.7624 . . no
C11 H68C 2.9286 . 1_455 no
C11 H12A 3.0406 . . no
C12 H11B 2.9773 . . no
C21 H66C 2.9526 . 1_455 no
C22 H49 2.9901 . . no
C23 H28C 2.7142 . . no
C23 H90 3.0667 . . no
C23 H49 3.0920 . . no
C23 H27A 2.7295 . . no
C24 H67B 2.9249 . 1_455 no
C26 H29 2.5400 . . no
C27 H23 2.9008 . . no
C28 H23 2.8366 . . no
C29 H26A 2.8086 . . no
C29 H67B 2.8009 . 1_455 no
C29 H26B 2.8213 . . no
C29 H9 2.8858 . . no
C30 H9 2.7518 . . no
C30 H68C 3.0590 . 1_455 no
C30 H67B 2.9965 . 1_455 no
C31 H83A 2.9069 . 2_656 no
C42 H80B 2.9285 . 2_656 no
C43 H46B 2.7071 . . no
C43 H46A 2.9598 . . no
C46 H43 2.5415 . . no
C47 H49 2.6782 . . no
C48 H23 3.0649 . 2_666 no
C49 H47A 2.6733 . . no
C49 H48A 2.8990 . . no
C50 H83A 2.8831 . 2_656 no
C51 H80B 2.8548 . 2_656 no
C61 H92 3.0898 . 2_656 no
C62 H3 2.7534 . . no
C63 H92 2.9889 . 2_656 no
C63 H3 2.8076 . . no
C63 H68B 2.8490 . . no
C63 H68A 2.7430 . . no
C64 H92 2.8161 . 2_656 no
C66 H51A 3.0203 . 2_756 no
C66 H69 2.8194 . . no
C67 H69 2.9066 . . no
C68 H63 2.5103 . . no
C69 H67C 2.7575 . . no
C69 H43 3.0989 . . no
C69 H66B 2.7204 . . no
C69 H92 2.7881 . 2_656 no
C70 H92 2.9425 . 2_656 no
C70 H43 3.0238 . . no
C71 H13A 3.0042 . . no
C83 H1 3.09(5) . . no
C95 H46B 3.0815 . 1_455 no
H1 C83 3.09(5) . . no
H1 H12B 2.5743 . 2_655 no
H1 H83B 2.4998 . . no
H3 C8 2.9631 . . no
H3 C62 2.7534 . . no
H3 C63 2.8076 . . no
H3 H6A 2.1655 . . no
H3 H8A 2.4164 . . no
H3 C6 2.7684 . . no
H6A C3 2.6361 . . no
H6A H3 2.1655 . . no
H6A H8A 2.5132 . . no
H6B H46A 2.3431 . . no
H6B H47B 2.4811 . . no
H6B H7C 2.4749 . . no
H6C H8B 2.4524 . . no
H6C H7B 2.4685 . . no
H7A C9 2.7624 . . no
H7A H9 2.2172 . . no
H7A H11A 2.4255 . 2_665 no
H7A H8C 2.4953 . . no
H7B H6C 2.4685 . . no
H7B H8B 2.4538 . . no
H7C H6B 2.4749 . . no
H7C H9 2.3578 . . no
H7C C9 2.8250 . . no
H8A H3 2.4164 . . no
H8A H6A 2.5132 . . no
H8A C3 2.8124 . . no
H8B H6C 2.4524 . . no
H8B H68A 2.5872 . 2_765 no
H8B H7B 2.4538 . . no
H8C H7A 2.4953 . . no
H8C H26A 2.2392 . 2_665 no
H9 C29 2.8858 . . no
H9 C30 2.7518 . . no
H9 H7A 2.2172 . . no
H9 H7C 2.3578 . . no
H9 C7 2.5117 . . no
H11A H7A 2.4255 . 2_665 no
H11A H29 2.4002 . . no
H11B Y 3.9318 . . no
H11B O1 2.4556 . . no
H11B O2 2.6037 . . no
H11B C12 2.9773 . . no
H11B H12A 2.4696 . . no
H11B H68C 2.5033 . 1_455 no
H11B Si 3.2214 . . no
H12A C11 3.0406 . . no
H12A H11B 2.4696 . . no
H12B H1 2.5743 . 2_655 no
H13A C71 3.0042 . . no
H13B H26C 2.3564 . 2_665 no
H23 C27 2.9008 . . no
H23 H27A 2.3165 . . no
H23 H28C 2.2630 . . no
H23 C28 2.8366 . . no
H23 C48 3.0649 . 2_666 no
H23 H48B 2.5471 . 2_666 no
H23 H31B 2.3701 . . no
H26A C29 2.8086 . . no
H26A H29 2.3576 . . no
H26A C8 2.9560 . 2_665 no
H26A H28A 2.4595 . . no
H26A H8C 2.2392 . 2_665 no
H26B H27C 2.4826 . . no
H26B H29 2.2769 . . no
H26B C29 2.8213 . . no
H26C H28B 2.3845 . . no
H26C H13B 2.3564 . 2_665 no
H26C H27B 2.4700 . . no
H27A C23 2.7295 . . no
H27A H28C 2.4923 . . no
H27A H23 2.3165 . . no
H27B H26C 2.4700 . . no
H27B H81B 2.5390 . 1_565 no
H27B H28B 2.4123 . . no
H27C H26B 2.4826 . . no
H28A H26A 2.4595 . . no
H28B H27B 2.4123 . . no
H28B H26C 2.3845 . . no
H28C C23 2.7142 . . no
H28C H27A 2.4923 . . no
H28C H23 2.2630 . . no
H29 H11A 2.4002 . . no
H29 H26A 2.3576 . . no
H29 C26 2.5400 . . no
H29 H26B 2.2769 . . no
H31A Y 3.4242 . . no
H31A O2 2.6397 . . no
H31A Y 3.5368 . 2_656 no
H31A O3 2.4616 . . no
H31B H23 2.3701 . . no
H31B H49 2.5952 . . no
H31B H83A 2.5445 . 2_656 no
H43 C46 2.5415 . . no
H43 C69 3.0989 . . no
H43 H46A 2.5536 . . no
H43 H46B 2.1130 . . no
H43 C70 3.0238 . . no
H46A C43 2.9598 . . no
H46A H6B 2.3431 . . no
H46A C6 2.8883 . . no
H46A H47B 2.4671 . . no
H46A H43 2.5536 . . no
H46B C43 2.7071 . . no
H46B H43 2.1130 . . no
H46B H48C 2.4652 . . no
H46B C95 3.0815 . 1_655 no
H46C H47C 2.4326 . . no
H46C H48B 2.4672 . . no
H47A C49 2.6733 . . no
H47A H48A 2.5459 . . no
H47A H49 2.0862 . . no
H47B H46A 2.4671 . . no
H47B H6B 2.4811 . . no
H47C H46C 2.4326 . . no
H47C H48B 2.4467 . . no
H48A H47A 2.5459 . . no
H48A C49 2.8990 . . no
H48B H46C 2.4672 . . no
H48B H23 2.5471 . 2_666 no
H48B H47C 2.4467 . . no
H48C H46B 2.4652 . . no
H49 C22 2.9901 . . no
H49 C47 2.6782 . . no
H49 H31B 2.5952 . . no
H49 C23 3.0920 . . no
H49 H47A 2.0862 . . no
H51A C66 3.0203 . 2_756 no
H51A H66A 2.5227 . 2_756 no
H51A H80B 2.4847 . 2_656 no
H51A H69 2.3667 . . no
H51B Y 3.4274 . . no
H51B O3 2.4533 . . no
H51B Y 3.5258 . 2_656 no
H51B O4 2.6401 . . no
H63 C68 2.5103 . . no
H63 H68B 2.3698 . . no
H63 H71B 2.4155 . . no
H63 H68A 2.1989 . . no
H66A H68B 2.4826 . . no
H66A H51A 2.5227 . 2_756 no
H66B C69 2.7204 . . no
H66B H67C 2.4809 . . no
H66B H69 2.2472 . . no
H66C C21 2.9526 . 1_655 no
H66C H67B 2.4773 . . no
H66C H68C 2.4446 . . no
H66C O2 2.9072 . 1_655 no
H67A H68A 2.5046 . . no
H67B C24 2.9249 . 1_655 no
H67B C29 2.8009 . 1_655 no
H67B H66C 2.4773 . . no
H67B H68C 2.4370 . . no
H67B C30 2.9965 . 1_655 no
H67C C69 2.7575 . . no
H67C H69 2.3570 . . no
H67C H66B 2.4809 . . no
H68A C63 2.7430 . . no
H68A H67A 2.5046 . . no
H68A H8B 2.5872 . 2_765 no
H68A H63 2.1989 . . no
H68B H63 2.3698 . . no
H68B H66A 2.4826 . . no
H68B C63 2.8490 . . no
H68C C30 3.0590 . 1_655 no
H68C H11B 2.5033 . 1_655 no
H68C C11 2.9286 . 1_655 no
H68C H67B 2.4370 . . no
H68C H66C 2.4446 . . no
H69 C66 2.8194 . . no
H69 C67 2.9066 . . no
H69 H66B 2.2472 . . no
H69 H67C 2.3570 . . no
H69 H51A 2.3667 . . no
H71A Si 3.3069 . . no
H71A O1 2.4857 . . no
H71A O4 2.6034 . . no
H71A Y 3.9151 . . no
H71B H63 2.4155 . . no
H80A Si 3.3513 . . no
H80B C42 2.9285 . 2_656 no
H80B C51 2.8548 . 2_656 no
H80B H51A 2.4847 . 2_656 no
H81B H27B 2.5390 . 1_545 no
H83A C31 2.9069 . 2_656 no
H83A C50 2.8831 . 2_656 no
H83A H31B 2.5445 . 2_656 no
H83B Si 3.3967 . . no
H83B H1 2.4998 . . no
H90 C23 3.0667 . . no
H92 C61 3.0899 . 2_656 no
H92 C63 2.9889 . 2_656 no
H92 C64 2.8161 . 2_656 no
H92 C69 2.7881 . 2_656 no
H92 C70 2.9425 . 2_656 no
H95 H95 2.5852 . 2_566 no

loop_
_geom_hbond_atom_site_label_D
_geom_hbond_atom_site_label_H
_geom_hbond_atom_site_label_A
_geom_hbond_distance_DH
_geom_hbond_distance_HA
_geom_hbond_distance_DA
_geom_hbond_angle_DHA
_geom_hbond_site_symmetry_A
_geom_hbond_publ_flag
C11 H11B O1 0.9908 2.4556 2.904(4) 106.95 . yes
C31 H31A O3 0.9902 2.4616 2.906(3) 106.75 . yes
C51 H51B O3 0.9898 2.4533 2.902(3) 107.06 . yes
C71 H71A O1 0.9900 2.4857 2.922(3) 106.26 . yes

loop_
_geom_torsion_atom_site_label_1
_geom_torsion_atom_site_label_2
_geom_torsion_atom_site_label_3
_geom_torsion_atom_site_label_4
_geom_torsion
_geom_torsion_site_symmetry_1
_geom_torsion_site_symmetry_2
_geom_torsion_site_symmetry_3
_geom_torsion_site_symmetry_4
_geom_torsion_publ_flag
O2 Y O3 C41 -57.39(16) . . . . no
O2 Y O3 Y 122.42(9) . . . 2_656 no
O4 Y O3 C41 60.58(17) . . . . no
O4 Y O3 Y -119.61(9) . . . 2_656 no
O5 Y O3 C41 -177.65(16) . . . . no
O5 Y O3 Y 2.16(18) . . . 2_656 no
O3 Y O3 C41 -179.80(17) 2_656 . . . no
O3 Y O3 Y 0.00(7) 2_656 . . 2_656 no
O2 Y O5 C80 -32.4(2) . . . . no
O2 Y O5 C83 156.9(2) . . . . no
O3 Y O5 C80 85.0(2) . . . . no
O3 Y O5 C83 -85.7(2) . . . . no
O4 Y O5 C80 -155.9(2) . . . . no
O4 Y O5 C83 33.4(2) . . . . no
O3 Y O5 C80 87.0(2) 2_656 . . . no
O3 Y O5 C83 -83.7(2) 2_656 . . . no
O2 Y O3 Y -78.80(10) . . 2_656 2_656 no
O2 Y O3 C41 101.5(2) . . 2_656 2_656 no
O3 Y O3 Y 0.00(7) . . 2_656 2_656 no
O3 Y O3 C41 -179.7(2) . . 2_656 2_656 no
O4 Y O3 Y 80.83(11) . . 2_656 2_656 no
O4 Y O3 C41 -98.9(2) . . 2_656 2_656 no
O5 Y O3 Y -178.89(9) . . 2_656 2_656 no
O5 Y O3 C41 1.4(2) . . 2_656 2_656 no
C12 Si O1 C1 -69.8(3) . . . . no
C13 Si O1 C1 54.2(3) . . . . no
O1 Si C13 H13A 54.63 . . . . no
O1 Si C13 H13B -65.37 . . . . no
O1 Si C13 H13C 174.69 . . . . no
C12 Si C13 H13A -179.85 . . . . no
C12 Si C13 H13B 60.15 . . . . no
C12 Si C13 H13C -59.79 . . . . no
H1 Si C13 H13A -58.10 . . . . no
H1 Si C13 H13B -178.10 . . . . no
H1 Si C13 H13C 61.96 . . . . no
O1 Si C12 H12A -54.33 . . . . no
O1 Si C12 H12B -174.23 . . . . no
O1 Si C12 H12C 65.74 . . . . no
C13 Si C12 H12A -179.85 . . . . no
C13 Si C12 H12B 60.25 . . . . no
C13 Si C12 H12C -59.78 . . . . no
H1 Si C12 H12A 62.57 . . . . no
H1 Si C12 H12B -57.33 . . . . no
H1 Si C12 H12C -177.36 . . . . no
H1 Si O1 C1 168.2(18) . . . . no
Si O1 C1 C2 -92.6(3) . . . . no
Si O1 C1 C10 91.1(3) . . . . no
Y O3 C41 C50 89.6(2) . . . . no
Y O3 C41 C42 91.2(3) 2_656 . . . no
Y O3 C41 C42 -89.1(2) . . . . no
Y O3 C41 C50 -90.2(3) 2_656 . . . no
Y O5 C83 C82 158.2(3) . . . . no
C83 O5 C80 C81 9.0(4) . . . . no
C80 O5 C83 C82 -13.6(4) . . . . no
Y O5 C80 C81 -163.0(3) . . . . no
O1 C1 C2 C3 177.8(2) . . . . no
O1 C1 C2 C71 -8.4(4) . . . . no
C2 C1 C10 C11 -170.3(2) . . . . no
C2 C1 C10 C9 4.8(4) . . . . no
O1 C1 C10 C11 6.0(4) . . . . no
C10 C1 C2 C3 -5.9(4) . . . . no
C10 C1 C2 C71 167.9(2) . . . . no
O1 C1 C10 C9 -178.9(2) . . . . no
C1 C2 C71 C62 -122.5(3) . . . . no
C3 C2 C71 C62 51.2(3) . . . . no
C71 C2 C3 C4 -170.4(2) . . . . no
C1 C2 C3 C4 3.6(4) . . . . no
C2 C3 C4 C5 175.5(2) . . . . no
C2 C3 C4 C9 -0.2(4) . . . . no
C3 C4 C5 C8 67.0(4) . . . . no
C9 C4 C5 C7 2.9(4) . . . . no
C9 C4 C5 C8 -117.6(3) . . . . no
C9 C4 C5 C6 123.9(3) . . . . no
C3 C4 C5 C6 -51.4(4) . . . . no
C3 C4 C5 C7 -172.4(3) . . . . no
C3 C4 C9 C10 -1.1(4) . . . . no
C5 C4 C9 C10 -176.6(2) . . . . no
C4 C9 C10 C11 174.1(2) . . . . no
C4 C9 C10 C1 -1.2(4) . . . . no
C9 C10 C11 C30 -51.3(3) . . . . no
C1 C10 C11 C30 123.8(3) . . . . no
C10 C11 C30 C21 -71.1(3) . . . . no
C10 C11 C30 C29 104.0(3) . . . . no
C30 C21 C22 C31 -170.9(2) . . . . no
O2 C21 C30 C11 -7.7(4) . . . . no
O2 C21 C30 C29 177.0(2) . . . . no
C22 C21 C30 C11 170.8(2) . . . . no
O2 C21 C22 C23 -176.6(2) . . . . no
O2 C21 C22 C31 7.6(4) . . . . no
C30 C21 C22 C23 4.8(4) . . . . no
C22 C21 C30 C29 -4.4(4) . . . . no
C23 C22 C31 C50 -103.2(3) . . . . no
C21 C22 C23 C24 -1.3(4) . . . . no
C31 C22 C23 C24 174.5(2) . . . . no
C21 C22 C31 C50 72.5(3) . . . . no
C22 C23 C24 C25 177.3(3) . . . . no
C22 C23 C24 C29 -2.7(4) . . . . no
C23 C24 C25 C27 62.1(4) . . . . no
C23 C24 C25 C26 -173.8(4) . . . . no
C29 C24 C25 C27 -117.8(4) . . . . no
C29 C24 C25 C28 124.2(3) . . . . no
C23 C24 C29 C30 3.1(4) . . . . no
C25 C24 C29 C30 -176.9(3) . . . . no
C23 C24 C25 C28 -55.9(4) . . . . no
C29 C24 C25 C26 6.2(5) . . . . no
C24 C29 C30 C11 -174.7(2) . . . . no
C24 C29 C30 C21 0.4(4) . . . . no
C22 C31 C50 C49 67.4(3) . . . . no
C22 C31 C50 C41 -111.3(3) . . . . no
O3 C41 C42 C51 3.8(3) . . . . no
O3 C41 C50 C31 -4.7(3) . . . . no
C50 C41 C42 C43 4.5(3) . . . . no
C50 C41 C42 C51 -174.9(2) . . . . no
O3 C41 C42 C43 -176.8(2) . . . . no
C42 C41 C50 C49 -4.8(3) . . . . no
O3 C41 C50 C49 176.6(2) . . . . no
C42 C41 C50 C31 173.9(2) . . . . no
C41 C42 C43 C44 -0.4(4) . . . . no
C43 C42 C51 C70 -68.3(3) . . . . no
C51 C42 C43 C44 179.0(2) . . . . no
C41 C42 C51 C70 111.1(3) . . . . no
C42 C43 C44 C49 -3.3(4) . . . . no
C42 C43 C44 C45 173.5(2) . . . . no
C49 C44 C45 C47 -42.5(4) . . . . no
C49 C44 C45 C46 -163.2(2) . . . . no
C45 C44 C49 C50 -173.8(2) . . . . no
C49 C44 C45 C48 77.3(4) . . . . no
C43 C44 C49 C50 3.1(4) . . . . no
C43 C44 C45 C46 20.1(4) . . . . no
C43 C44 C45 C47 140.9(3) . . . . no
C43 C44 C45 C48 -99.3(3) . . . . no
C44 C49 C50 C31 -177.9(2) . . . . no
C44 C49 C50 C41 0.9(4) . . . . no
C42 C51 C70 C69 101.4(3) . . . . no
C42 C51 C70 C61 -74.7(3) . . . . no
O4 C61 C62 C63 -177.6(3) . . . . no
O4 C61 C62 C71 11.0(4) . . . . no
C70 C61 C62 C63 3.7(4) . . . . no
C62 C61 C70 C69 -3.0(4) . . . . no
C70 C61 C62 C71 -167.7(3) . . . . no
O4 C61 C70 C51 -5.5(4) . . . . no
O4 C61 C70 C69 178.3(3) . . . . no
C62 C61 C70 C51 173.1(3) . . . . no
C71 C62 C63 C64 169.7(3) . . . . no
C61 C62 C71 C2 71.0(3) . . . . no
C61 C62 C63 C64 -1.5(5) . . . . no
C63 C62 C71 C2 -100.1(3) . . . . no
C62 C63 C64 C69 -1.4(5) . . . . no
C62 C63 C64 C65 -177.8(3) . . . . no
C63 C64 C65 C66 -126.6(3) . . . . no
C63 C64 C65 C67 113.7(4) . . . . no
C63 C64 C65 C68 -6.3(4) . . . . no
C69 C64 C65 C66 57.1(4) . . . . no
C65 C64 C69 C70 178.6(3) . . . . no
C69 C64 C65 C67 -62.6(4) . . . . no
C69 C64 C65 C68 177.4(3) . . . . no
C63 C64 C69 C70 2.1(5) . . . . no
C64 C69 C70 C51 -176.1(3) . . . . no
C64 C69 C70 C61 0.1(5) . . . . no
O5 C80 C81 C82 -0.3(6) . . . . no
C80 C81 C82 C83 -8.1(7) . . . . no
C81 C82 C83 O5 13.4(6) . . . . no
C95 C90 C91 C92 6.1(11) . . . . no
C91 C90 C95 C94 -7.1(12) . . . . no
C90 C91 C92 C93 -1.2(11) . . . . no
C91 C92 C93 C94 -3.0(11) . . . . no
C92 C93 C94 C95 2.0(11) . . . . no
C93 C94 C95 C90 3.2(13) . . . . no
